data_6000773
loop_
_publ_author_name
'Tettenhorst, R. T.'
'Gerkin, R. E.'

_publ_section_title
;
 X-ray powder diffraction data for ammonium hydrogen (acid) urate,
 NH4C5H3N4O3
;
_journal_name_full 'Powder Diffraction'
_journal_page_first 305
_journal_page_last 307
_journal_paper_doi 10.1017/S0885715600010745
_journal_volume 14
_journal_year 1999
_chemical_formula_sum 'C5 H7 N5 O3'
_space_group_crystal_system monoclinic
_cell_angle_alpha 90
_cell_angle_beta 93.23(2)
_cell_angle_gamma 90
_cell_formula_units_Z 4
_cell_length_a 17.356(6)
_cell_length_b 3.528(1)
_cell_length_c 11.285(1)
_cell_volume 1912.60
_cod_depositor_comments
;
 Correcting the _cell_length_c data item value by changing it from '31.285' to
 '11.285(1)' after consulting the original publication.

 Antanas Vaitkus,
 2017-11-26
;
_cod_database_code 6000773

loop_
_atom_site_label
_atom_site_fract_x
_atom_site_fract_y
_atom_site_fract_z
? ? ? ?
